data_1549988
loop_
_publ_author_name
'Rao, Qingpeng'
'Wang, Zepeng'
'Yang, Mingdi'
'Wu, Zhichao'

_publ_contact_author
;Zhichao Wu
 Department of Chemistry, Anhui University,
and Anhui Province
Key Laboratory of Chemistry for
 Inorganic/Organic Hybrid Functionalized Materials,
 Hefei, 230601, P. R. China.
;
_publ_section_title
;
 (<i>Z</i>)-2-(4-Nitrophenyl)-3-[4-(pyridin-4-ylmethoxy)phenyl]acrylonitrile
;
_journal_coeditor_code BT4072
_journal_issue 9
_journal_name_full IUCrData
_journal_page_first x181328
_journal_paper_doi 10.1107/S2414314618013287
_journal_volume 3
_journal_year 2018
_chemical_formula_iupac 'C21 H15 N3 O3'
_chemical_formula_moiety 'C21 H15 N3 O3'
_chemical_formula_sum 'C21 H15 N3 O3'
_chemical_formula_weight 357.36
_chemical_name_systematic
;
(<i>Z</i>)-2-(4-Nitrophenyl)-3-[4-(pyridin-4-ylmethoxy)phenyl]acrylonitrile
;
_space_group_IT_number 14
_space_group_name_Hall '-P 2ybc'
_symmetry_cell_setting monoclinic
_symmetry_space_group_name_Hall '-P 2ybc'
_symmetry_space_group_name_H-M 'P 1 21/c 1'
_atom_sites_solution_hydrogens geom
_atom_sites_solution_primary direct
_atom_sites_solution_secondary difmap
_audit_creation_method SHELXL-97
_cell_angle_alpha 90.00
_cell_angle_beta 95.674(2)
_cell_angle_gamma 90.00
_cell_formula_units_Z 4
_cell_length_a 10.1759(15)
_cell_length_b 23.521(4)
_cell_length_c 7.4038(11)
_cell_measurement_reflns_used 4694
_cell_measurement_temperature 296(2)
_cell_measurement_theta_max 27.00
_cell_measurement_theta_min 2.19
_cell_volume 1763.4(5)
_computing_cell_refinement
;
SAINT (Bruker, 2004)
;
_computing_data_collection
;
SMART (Bruker, 2004)
;
_computing_data_reduction
;
SAINT (Bruker, 2004)
;
_computing_molecular_graphics
;
SHELXTL (Sheldrick, 2008)
;
_computing_publication_material
;
SHELXTL (Sheldrick, 2008)
;
_computing_structure_refinement
;
SHELXL (Sheldrick, 2008)
;
_computing_structure_solution
;
SHELXS (Sheldrick, 2008)
;
_diffrn_ambient_temperature 296(2)
_diffrn_measured_fraction_theta_full 0.998
_diffrn_measured_fraction_theta_max 0.998
_diffrn_measurement_device_type 'Bruker SMART CCD area detector'
_diffrn_measurement_method 'phi and omega scans'
_diffrn_radiation_monochromator graphite
_diffrn_radiation_source 'fine-focus sealed tube'
_diffrn_radiation_type MoK\a
_diffrn_radiation_wavelength 0.71073
_diffrn_reflns_av_R_equivalents 0.0205
_diffrn_reflns_av_sigmaI/netI 0.0188
_diffrn_reflns_limit_h_max 12
_diffrn_reflns_limit_h_min -12
_diffrn_reflns_limit_k_max 28
_diffrn_reflns_limit_k_min -28
_diffrn_reflns_limit_l_max 8
_diffrn_reflns_limit_l_min -8
_diffrn_reflns_number 12823
_diffrn_reflns_theta_full 25.50
_diffrn_reflns_theta_max 25.50
_diffrn_reflns_theta_min 1.73
_exptl_absorpt_coefficient_mu 0.092
_exptl_absorpt_correction_type none
_exptl_crystal_colour yellow
_exptl_crystal_density_diffrn 1.346
_exptl_crystal_density_method 'not measured'
_exptl_crystal_description block
_exptl_crystal_F_000 744
_exptl_crystal_size_max 0.21
_exptl_crystal_size_mid 0.20
_exptl_crystal_size_min 0.19
_refine_diff_density_max 0.153
_refine_diff_density_min -0.179
_refine_ls_extinction_method none
_refine_ls_goodness_of_fit_ref 1.014
_refine_ls_hydrogen_treatment constr
_refine_ls_matrix_type full
_refine_ls_number_parameters 244
_refine_ls_number_reflns 3270
_refine_ls_number_restraints 0
_refine_ls_restrained_S_all 1.014
_refine_ls_R_factor_all 0.0540
_refine_ls_R_factor_gt 0.0426
_refine_ls_shift/su_max 0.000
_refine_ls_shift/su_mean 0.000
_refine_ls_structure_factor_coef Fsqd
_refine_ls_weighting_details 'calc w=1/[\s^2^(Fo^2^)+(0.0544P)^2^+0.3275P] where P=(Fo^2^+2Fc^2^)/3'
_refine_ls_weighting_scheme calc
_refine_ls_wR_factor_gt 0.1067
_refine_ls_wR_factor_ref 0.1132
_reflns_number_gt 2621
_reflns_number_total 3270
_reflns_threshold_expression I>2\s(I)
_cod_data_source_file bt4072sup1.cif
_cod_data_source_block I
_cod_original_sg_symbol_H-M 'P 21/c'
_cod_database_code 1549988

loop_
_symmetry_equiv_pos_as_xyz
'x, y, z'
'-x, y+1/2, -z+1/2'
'-x, -y, -z'
'x, -y-1/2, z-1/2'

loop_
_atom_site_type_symbol
_atom_site_label
_atom_site_fract_x
_atom_site_fract_y
_atom_site_fract_z
_atom_site_U_iso_or_equiv
_atom_site_adp_type
_atom_site_calc_flag
_atom_site_refinement_flags
_atom_site_occupancy
_atom_site_symmetry_multiplicity
N N1 0.90163(15) 0.59837(8) 0.5910(2) 0.0760(5) Uani d . 1 1
N N2 0.26154(15) 0.56478(6) 0.8779(2) 0.0798(5) Uani d . 1 1
N N3 -0.40049(15) 0.17881(7) 1.0732(2) 0.0745(4) Uani d . 1 1
O O1 0.90200(15) 0.65022(7) 0.5838(2) 0.1062(5) Uani d . 1 1
O O2 0.99589(15) 0.56935(8) 0.5654(3) 0.1137(6) Uani d . 1 1
O O3 -0.00447(10) 0.29351(4) 0.96989(17) 0.0635(3) Uani d . 1 1
C C1 0.55913(15) 0.57655(6) 0.7070(2) 0.0533(4) Uani d . 1 1
H H1 0.4858 0.5987 0.7251 0.064 Uiso calc R 1 1
C C2 0.67248(17) 0.60273(7) 0.6613(2) 0.0613(4) Uani d . 1 1
H H2 0.6758 0.6420 0.6486 0.074 Uiso calc R 1 1
C C3 0.77981(15) 0.57002(7) 0.6351(2) 0.0567(4) Uani d . 1 1
C C4 0.77684(15) 0.51182(7) 0.6501(2) 0.0604(4) Uani d . 1 1
H H4 0.8504 0.4902 0.6296 0.072 Uiso calc R 1 1
C C5 0.66288(14) 0.48595(6) 0.6962(2) 0.0539(4) Uani d . 1 1
H H5 0.6602 0.4466 0.7070 0.065 Uiso calc R 1 1
C C6 0.55184(13) 0.51786(6) 0.72667(18) 0.0428(3) Uani d . 1 1
C C7 0.42900(13) 0.49128(6) 0.78063(18) 0.0417(3) Uani d . 1 1
C C8 0.33306(14) 0.53124(6) 0.8334(2) 0.0521(4) Uani d . 1 1
C C9 0.40641(13) 0.43488(6) 0.78435(18) 0.0440(3) Uani d . 1 1
H H9 0.4751 0.4128 0.7487 0.053 Uiso calc R 1 1
C C10 0.29350(13) 0.40227(6) 0.83428(18) 0.0440(3) Uani d . 1 1
C C11 0.30583(15) 0.34322(6) 0.8376(2) 0.0597(4) Uani d . 1 1
H H11 0.3842 0.3270 0.8077 0.072 Uiso calc R 1 1
C C12 0.20650(16) 0.30814(6) 0.8833(3) 0.0661(5) Uani d . 1 1
H H12 0.2181 0.2689 0.8843 0.079 Uiso calc R 1 1
C C13 0.08860(14) 0.33152(6) 0.9280(2) 0.0500(4) Uani d . 1 1
C C14 0.07328(14) 0.38986(6) 0.9266(2) 0.0530(4) Uani d . 1 1
H H14 -0.0051 0.4059 0.9573 0.064 Uiso calc R 1 1
C C15 0.17420(14) 0.42453(6) 0.8797(2) 0.0525(4) Uani d . 1 1
H H15 0.1622 0.4637 0.8785 0.063 Uiso calc R 1 1
C C16 -0.12520(14) 0.31518(6) 1.0222(2) 0.0525(4) Uani d . 1 1
H H16A -0.1632 0.3419 0.9317 0.063 Uiso calc R 1 1
H H16B -0.1095 0.3350 1.1372 0.063 Uiso calc R 1 1
C C17 -0.21847(13) 0.26665(6) 1.03973(19) 0.0446(3) Uani d . 1 1
C C18 -0.18182(15) 0.21070(6) 1.0301(2) 0.0548(4) Uani d . 1 1
H H18 -0.0952 0.2010 1.0136 0.066 Uiso calc R 1 1
C C19 -0.27535(18) 0.16909(7) 1.0453(3) 0.0700(5) Uani d . 1 1
H H19 -0.2491 0.1314 1.0354 0.084 Uiso calc R 1 1
C C20 -0.43400(16) 0.23323(8) 1.0816(2) 0.0667(5) Uani d . 1 1
H H20 -0.5211 0.2417 1.0994 0.080 Uiso calc R 1 1
C C21 -0.34893(15) 0.27792(7) 1.0658(2) 0.0560(4) Uani d . 1 1
H H21 -0.3785 0.3152 1.0724 0.067 Uiso calc R 1 1

loop_
_atom_site_aniso_label
_atom_site_aniso_U_11
_atom_site_aniso_U_22
_atom_site_aniso_U_33
_atom_site_aniso_U_12
_atom_site_aniso_U_13
_atom_site_aniso_U_23
N1 0.0579(10) 0.0991(13) 0.0716(10) -0.0312(9) 0.0090(7) 0.0036(9)
N2 0.0692(9) 0.0503(8) 0.1253(14) 0.0098(7) 0.0371(9) 0.0006(8)
N3 0.0680(9) 0.0672(10) 0.0908(11) -0.0271(7) 0.0199(8) -0.0032(8)
O1 0.0915(11) 0.0937(11) 0.1359(14) -0.0495(9) 0.0244(9) 0.0119(10)
O2 0.0546(8) 0.1344(14) 0.1563(16) -0.0212(9) 0.0321(9) 0.0062(11)
O3 0.0458(6) 0.0438(6) 0.1057(9) -0.0047(4) 0.0305(6) -0.0001(5)
C1 0.0515(8) 0.0476(8) 0.0617(10) -0.0046(6) 0.0106(7) 0.0026(7)
C2 0.0654(10) 0.0525(9) 0.0668(10) -0.0167(8) 0.0099(8) 0.0045(7)
C3 0.0476(8) 0.0713(11) 0.0513(9) -0.0220(7) 0.0049(7) 0.0020(7)
C4 0.0432(8) 0.0721(11) 0.0672(10) -0.0046(7) 0.0123(7) -0.0011(8)
C5 0.0475(8) 0.0493(8) 0.0667(10) -0.0040(6) 0.0144(7) 0.0000(7)
C6 0.0425(7) 0.0458(8) 0.0404(7) -0.0051(6) 0.0050(6) -0.0008(6)
C7 0.0398(7) 0.0436(7) 0.0422(7) -0.0010(5) 0.0074(6) -0.0003(6)
C8 0.0483(8) 0.0433(8) 0.0666(10) -0.0030(6) 0.0148(7) 0.0022(7)
C9 0.0400(7) 0.0446(7) 0.0488(8) -0.0003(5) 0.0107(6) -0.0017(6)
C10 0.0421(7) 0.0422(7) 0.0489(8) -0.0028(6) 0.0099(6) -0.0018(6)
C11 0.0456(8) 0.0458(8) 0.0916(12) 0.0018(6) 0.0262(8) -0.0022(8)
C12 0.0531(9) 0.0386(8) 0.1111(15) 0.0001(7) 0.0309(9) -0.0004(8)
C13 0.0418(7) 0.0450(8) 0.0650(9) -0.0070(6) 0.0148(7) -0.0010(7)
C14 0.0400(7) 0.0461(8) 0.0754(10) -0.0004(6) 0.0186(7) -0.0046(7)
C15 0.0475(8) 0.0391(7) 0.0730(10) -0.0023(6) 0.0167(7) -0.0030(7)
C16 0.0434(8) 0.0466(8) 0.0698(10) -0.0037(6) 0.0174(7) -0.0061(7)
C17 0.0428(7) 0.0472(8) 0.0449(8) -0.0078(6) 0.0094(6) -0.0032(6)
C18 0.0506(8) 0.0499(9) 0.0660(10) -0.0030(7) 0.0161(7) -0.0026(7)
C19 0.0784(12) 0.0450(9) 0.0894(13) -0.0119(8) 0.0220(10) -0.0038(8)
C20 0.0449(9) 0.0792(12) 0.0780(12) -0.0130(8) 0.0167(8) 0.0004(9)
C21 0.0486(8) 0.0541(9) 0.0671(10) -0.0020(7) 0.0144(7) -0.0011(7)

loop_
_atom_type_symbol
_atom_type_description
_atom_type_scat_dispersion_real
_atom_type_scat_dispersion_imag
_atom_type_scat_source
C C 0.0033 0.0016 'International Tables Vol C Tables 4.2.6.8 and 6.1.1.4'
H H 0.0000 0.0000 'International Tables Vol C Tables 4.2.6.8 and 6.1.1.4'
N N 0.0061 0.0033 'International Tables Vol C Tables 4.2.6.8 and 6.1.1.4'
O O 0.0106 0.0060 'International Tables Vol C Tables 4.2.6.8 and 6.1.1.4'

loop_
_geom_angle_atom_site_label_1
_geom_angle_atom_site_label_2
_geom_angle_atom_site_label_3
_geom_angle
C13 O3 C16 117.86(11)
C9 C7 C8 121.11(12)
C9 C7 C6 124.69(12)
C8 C7 C6 114.19(11)
C1 C6 C5 117.73(13)
C1 C6 C7 120.02(13)
C5 C6 C7 122.25(12)
C15 C10 C11 116.68(12)
C15 C10 C9 126.19(13)
C11 C10 C9 117.14(12)
C7 C9 C10 131.53(12)
C7 C9 H9 114.2
C10 C9 H9 114.2
C13 C14 C15 120.13(13)
C13 C14 H14 119.9
C15 C14 H14 119.9
C4 C5 C6 121.10(14)
C4 C5 H5 119.5
C6 C5 H5 119.5
N2 C8 C7 176.74(17)
C2 C3 C4 121.71(14)
C2 C3 N1 118.63(16)
C4 C3 N1 119.66(16)
C14 C15 C10 121.71(13)
C14 C15 H15 119.1
C10 C15 H15 119.1
O3 C13 C14 125.04(13)
O3 C13 C12 115.55(13)
C14 C13 C12 119.41(13)
C18 C17 C21 117.38(13)
C18 C17 C16 123.27(13)
C21 C17 C16 119.34(13)
C12 C11 C10 122.39(13)
C12 C11 H11 118.8
C10 C11 H11 118.8
C17 C18 C19 118.93(15)
C17 C18 H18 120.5
C19 C18 H18 120.5
O3 C16 C17 108.85(11)
O3 C16 H16A 109.9
C17 C16 H16A 109.9
O3 C16 H16B 109.9
C17 C16 H16B 109.9
H16A C16 H16B 108.3
C3 C2 C1 118.92(15)
C3 C2 H2 120.5
C1 C2 H2 120.5
C11 C12 C13 119.67(14)
C11 C12 H12 120.2
C13 C12 H12 120.2
C3 C4 C5 118.97(15)
C3 C4 H4 120.5
C5 C4 H4 120.5
C2 C1 C6 121.56(15)
C2 C1 H1 119.2
C6 C1 H1 119.2
O2 N1 O1 123.50(16)
O2 N1 C3 118.56(18)
O1 N1 C3 117.94(17)
C20 N3 C19 115.30(14)
C20 C21 C17 119.06(15)
C20 C21 H21 120.5
C17 C21 H21 120.5
N3 C20 C21 124.52(16)
N3 C20 H20 117.7
C21 C20 H20 117.7
N3 C19 C18 124.79(16)
N3 C19 H19 117.6
C18 C19 H19 117.6

loop_
_geom_bond_atom_site_label_1
_geom_bond_atom_site_label_2
_geom_bond_distance
O3 C13 1.3603(17)
O3 C16 1.4188(17)
C7 C9 1.3472(19)
C7 C8 1.4370(19)
C7 C6 1.4873(18)
C6 C1 1.391(2)
C6 C5 1.393(2)
C10 C15 1.3935(19)
C10 C11 1.395(2)
C10 C9 1.4590(18)
C9 H9 0.9300
C14 C13 1.381(2)
C14 C15 1.3822(19)
C14 H14 0.9300
C5 C4 1.382(2)
C5 H5 0.9300
C8 N2 1.1436(19)
C3 C2 1.366(2)
C3 C4 1.374(2)
C3 N1 1.4723(19)
C15 H15 0.9300
C13 C12 1.389(2)
C17 C18 1.372(2)
C17 C21 1.386(2)
C17 C16 1.4983(19)
C11 C12 1.373(2)
C11 H11 0.9300
C18 C19 1.378(2)
C18 H18 0.9300
C16 H16A 0.9700
C16 H16B 0.9700
C2 C1 1.379(2)
C2 H2 0.9300
C12 H12 0.9300
C4 H4 0.9300
C1 H1 0.9300
N1 O2 1.208(2)
N1 O1 1.221(2)
N3 C20 1.328(2)
N3 C19 1.330(2)
C21 C20 1.374(2)
C21 H21 0.9300
C20 H20 0.9300
C19 H19 0.9300

loop_
_geom_hbond_atom_site_label_D
_geom_hbond_atom_site_label_H
_geom_hbond_atom_site_label_A
_geom_hbond_site_symmetry_A
_geom_hbond_distance_DH
_geom_hbond_distance_HA
_geom_hbond_distance_DA
_geom_hbond_angle_DHA
C15 H15 N2 . 0.93 2.58 3.417(2) 149
C1 H1 N3 2_556 0.93 2.97 3.468(2) 115
C16 H16A N2 3_567 0.97 2.83 3.261(2) 107
C4 H4 O2 3_766 0.93 2.63 3.502(3) 156
C18 H18 O1 2_646 0.93 2.47 3.362(2) 162

loop_
_geom_torsion_atom_site_label_1
_geom_torsion_atom_site_label_2
_geom_torsion_atom_site_label_3
_geom_torsion_atom_site_label_4
_geom_torsion
C9 C7 C6 C1 172.46(14)
C8 C7 C6 C1 -8.53(19)
C9 C7 C6 C5 -8.3(2)
C8 C7 C6 C5 170.74(14)
C8 C7 C9 C10 0.6(2)
C6 C7 C9 C10 179.53(13)
C15 C10 C9 C7 5.0(3)
C11 C10 C9 C7 -174.82(16)
C1 C6 C5 C4 0.7(2)
C7 C6 C5 C4 -178.54(14)
C9 C7 C8 N2 152(3)
C6 C7 C8 N2 -27(3)
C13 C14 C15 C10 -0.5(2)
C11 C10 C15 C14 0.3(2)
C9 C10 C15 C14 -179.48(14)
C16 O3 C13 C14 -2.2(2)
C16 O3 C13 C12 178.05(15)
C15 C14 C13 O3 -179.23(15)
C15 C14 C13 C12 0.5(3)
C15 C10 C11 C12 -0.1(3)
C9 C10 C11 C12 179.69(16)
C21 C17 C18 C19 0.4(2)
C16 C17 C18 C19 -179.10(15)
C13 O3 C16 C17 173.17(13)
C18 C17 C16 O3 8.2(2)
C21 C17 C16 O3 -171.38(13)
C4 C3 C2 C1 1.1(2)
N1 C3 C2 C1 -178.40(14)
C10 C11 C12 C13 0.1(3)
O3 C13 C12 C11 179.45(16)
C14 C13 C12 C11 -0.3(3)
C2 C3 C4 C5 -1.2(3)
N1 C3 C4 C5 178.31(14)
C6 C5 C4 C3 0.2(2)
C3 C2 C1 C6 -0.1(2)
C5 C6 C1 C2 -0.8(2)
C7 C6 C1 C2 178.46(13)
C2 C3 N1 O2 -178.99(17)
C4 C3 N1 O2 1.5(2)
C2 C3 N1 O1 1.5(2)
C4 C3 N1 O1 -177.97(17)
C18 C17 C21 C20 0.4(2)
C16 C17 C21 C20 179.94(15)
C19 N3 C20 C21 -0.8(3)
C17 C21 C20 N3 -0.2(3)
C20 N3 C19 C18 1.7(3)
C17 C18 C19 N3 -1.6(3)

_cod_database_fobs_code 1549988
